data_2234050
loop_
_publ_author_name
'G\"ultekin, Zeynep'
'Bolte, Michael'
'H\"okelek, Tuncer'

_publ_section_title
;
 Dimethyl 6-bromo-2-methyl-1,2-dihydroquinoline-2,4-dicarboxylate
;
_journal_coeditor_code XU5465
_journal_issue 3
_journal_name_full 'Acta Crystallographica Section E'
_journal_page_first o710
_journal_page_last o711
_journal_paper_doi 10.1107/S1600536812005600
_journal_volume 68
_journal_year 2012
_chemical_formula_iupac 'C14 H14 Br N O4'
_chemical_formula_moiety 'C14 H14 Br N O4'
_chemical_formula_sum 'C14 H14 Br N O4'
_chemical_formula_weight 340.16
_chemical_name_systematic
;
Dimethyl 6-bromo-2-methyl-1,2-dihydroquinoline-2,4-dicarboxylate
;
_space_group_IT_number 2
_symmetry_cell_setting triclinic
_symmetry_space_group_name_Hall '-P 1'
_symmetry_space_group_name_H-M 'P -1'
_atom_sites_solution_hydrogens geom
_atom_sites_solution_primary direct
_atom_sites_solution_secondary difmap
_audit_creation_method SHELXL97
_cell_angle_alpha 115.837(9)
_cell_angle_beta 105.655(9)
_cell_angle_gamma 96.889(8)
_cell_formula_units_Z 2
_cell_length_a 7.8273(9)
_cell_length_b 10.4827(11)
_cell_length_c 10.5029(12)
_cell_measurement_reflns_used 6851
_cell_measurement_temperature 173(2)
_cell_measurement_theta_max 25.9
_cell_measurement_theta_min 3.5
_cell_volume 718.25(17)
_computing_cell_refinement 'X-AREA (Stoe & Cie, 2001)'
_computing_data_collection 'X-AREA (Stoe & Cie, 2001)'
_computing_data_reduction 'X-AREA (Stoe & Cie, 2001)'
_computing_molecular_graphics 'ORTEP-3 for Windows (Farrugia, 1997)'
_computing_publication_material
;
WinGX (Farrugia, 1999) and PLATON (Spek, 2009)
;
_computing_structure_refinement 'SHELXL97 (Sheldrick, 2008)'
_computing_structure_solution 'SHELXS97 (Sheldrick, 2008)'
_diffrn_ambient_temperature 173(2)
_diffrn_measured_fraction_theta_full 0.992
_diffrn_measured_fraction_theta_max 0.992
_diffrn_measurement_device_type 'Stoe IPDS II two-circle'
_diffrn_measurement_method \w
_diffrn_radiation_monochromator graphite
_diffrn_radiation_source 'fine-focus sealed tube'
_diffrn_radiation_type MoK\a
_diffrn_radiation_wavelength 0.71073
_diffrn_reflns_av_R_equivalents 0.0448
_diffrn_reflns_av_sigmaI/netI 0.0390
_diffrn_reflns_limit_h_max 9
_diffrn_reflns_limit_h_min -9
_diffrn_reflns_limit_k_max 12
_diffrn_reflns_limit_k_min -12
_diffrn_reflns_limit_l_max 12
_diffrn_reflns_limit_l_min -12
_diffrn_reflns_number 7423
_diffrn_reflns_theta_full 25.61
_diffrn_reflns_theta_max 25.61
_diffrn_reflns_theta_min 3.46
_exptl_absorpt_coefficient_mu 2.873
_exptl_absorpt_correction_T_max 0.5705
_exptl_absorpt_correction_T_min 0.4506
_exptl_absorpt_correction_type multi-scan
_exptl_absorpt_process_details '(MULABS; Spek, 2009; Blessing, 1995)'
_exptl_crystal_colour yellow
_exptl_crystal_density_diffrn 1.573
_exptl_crystal_density_method 'not measured'
_exptl_crystal_description block
_exptl_crystal_F_000 344
_exptl_crystal_size_max 0.33
_exptl_crystal_size_mid 0.32
_exptl_crystal_size_min 0.22
_refine_diff_density_max 0.964
_refine_diff_density_min -0.463
_refine_ls_extinction_coef 0.038(5)
_refine_ls_extinction_expression Fc^*^=kFc[1+0.001xFc^2^\l^3^/sin(2\q)]^-1/4^
_refine_ls_extinction_method 'SHELXL97 (Sheldrick, 2008)'
_refine_ls_goodness_of_fit_ref 1.214
_refine_ls_hydrogen_treatment mixed
_refine_ls_matrix_type full
_refine_ls_number_parameters 189
_refine_ls_number_reflns 2692
_refine_ls_number_restraints 1
_refine_ls_restrained_S_all 1.214
_refine_ls_R_factor_all 0.0622
_refine_ls_R_factor_gt 0.0532
_refine_ls_shift/su_max 0.000
_refine_ls_shift/su_mean 0.000
_refine_ls_structure_factor_coef Fsqd
_refine_ls_weighting_details 'calc w = 1/[\s^2^(Fo^2^)+(0.0648P)^2^+1.4243P] where P=(Fo^2^+2Fc^2^)/3'
_refine_ls_weighting_scheme calc
_refine_ls_wR_factor_gt 0.1492
_refine_ls_wR_factor_ref 0.1528
_reflns_number_gt 2267
_reflns_number_total 2692
_reflns_threshold_expression I>2\s(I)
_cod_data_source_file xu5465.cif
_cod_data_source_block I
_cod_database_code 2234050
_cod_database_fobs_code 2234050

loop_
_symmetry_equiv_pos_as_xyz
'x, y, z'
'-x, -y, -z'

loop_
_atom_site_type_symbol
_atom_site_label
_atom_site_fract_x
_atom_site_fract_y
_atom_site_fract_z
_atom_site_U_iso_or_equiv
_atom_site_adp_type
_atom_site_calc_flag
_atom_site_refinement_flags
_atom_site_occupancy
_atom_site_symmetry_multiplicity
Br Br1 0.98733(9) 0.36331(7) 0.80285(6) 0.0521(3) Uani d . 1 1
O O1 0.3080(4) 0.0758(4) 0.0556(4) 0.0340(8) Uani d . 1 1
O O2 0.2146(4) 0.2722(4) 0.0660(4) 0.0309(7) Uani d . 1 1
O O3 0.7138(6) 0.6908(4) 0.6183(4) 0.0453(9) Uani d . 1 1
O O4 0.6368(5) 0.7295(4) 0.4208(4) 0.0400(8) Uani d . 1 1
N N1 0.6748(5) 0.2278(4) 0.1501(4) 0.0280(8) Uani d D 1 1
H H1 0.678(13) 0.138(5) 0.085(9) 0.11(3) Uiso d D 1 1
C C2 0.5298(6) 0.2890(5) 0.1017(5) 0.0262(9) Uani d . 1 1
C C3 0.5671(6) 0.4450(5) 0.2227(5) 0.0256(9) Uani d . 1 1
H H3 0.5245 0.5116 0.1950 0.031 Uiso calc R 1 1
C C4 0.6599(6) 0.4919(5) 0.3699(5) 0.0249(9) Uani d . 1 1
C C5 0.8118(6) 0.4208(5) 0.5664(5) 0.0308(10) Uani d . 1 1
H H5 0.8093 0.5073 0.6451 0.037 Uiso calc R 1 1
C C6 0.8886(6) 0.3213(6) 0.5976(5) 0.0326(10) Uani d . 1 1
C C7 0.8965(7) 0.1930(6) 0.4853(6) 0.0368(11) Uani d . 1 1
H H7 0.9516 0.1288 0.5096 0.044 Uiso calc R 1 1
C C8 0.8212(6) 0.1596(5) 0.3345(5) 0.0305(10) Uani d . 1 1
H H8 0.8243 0.0720 0.2577 0.037 Uiso calc R 1 1
C C9 0.7412(5) 0.2573(5) 0.2986(5) 0.0239(9) Uani d . 1 1
C C10 0.7378(6) 0.3919(5) 0.4170(5) 0.0237(9) Uani d . 1 1
C C11 0.5237(7) 0.2779(6) -0.0504(5) 0.0374(11) Uani d . 1 1
H H11A 0.5022 0.1767 -0.1236 0.056 Uiso calc R 1 1
H H11B 0.6393 0.3348 -0.0369 0.056 Uiso calc R 1 1
H H11C 0.4260 0.3153 -0.0856 0.056 Uiso calc R 1 1
C C12 0.3391(6) 0.1982(5) 0.0735(5) 0.0250(9) Uani d . 1 1
C C13 0.0293(6) 0.1986(6) 0.0410(6) 0.0375(11) Uani d . 1 1
H H13A -0.0441 0.2672 0.0560 0.056 Uiso calc R 1 1
H H13B 0.0354 0.1623 0.1113 0.056 Uiso calc R 1 1
H H13C -0.0256 0.1177 -0.0608 0.056 Uiso calc R 1 1
C C14 0.6766(6) 0.6451(5) 0.4849(5) 0.0296(10) Uani d . 1 1
C C15 0.6353(10) 0.8756(7) 0.5235(8) 0.0572(16) Uani d . 1 1
H H15A 0.6072 0.9287 0.4692 0.086 Uiso calc R 1 1
H H15B 0.7543 0.9266 0.6029 0.086 Uiso calc R 1 1
H H15C 0.5434 0.8686 0.5668 0.086 Uiso calc R 1 1

loop_
_atom_site_aniso_label
_atom_site_aniso_U_11
_atom_site_aniso_U_22
_atom_site_aniso_U_33
_atom_site_aniso_U_12
_atom_site_aniso_U_13
_atom_site_aniso_U_23
Br1 0.0640(4) 0.0637(5) 0.0362(3) 0.0183(3) 0.0110(3) 0.0345(3)
O1 0.0334(17) 0.0248(17) 0.0434(19) 0.0079(14) 0.0182(14) 0.0139(15)
O2 0.0225(15) 0.0373(18) 0.0417(18) 0.0120(13) 0.0114(13) 0.0257(15)
O3 0.060(2) 0.035(2) 0.0338(19) 0.0175(18) 0.0171(17) 0.0102(16)
O4 0.054(2) 0.0290(18) 0.050(2) 0.0216(16) 0.0250(18) 0.0240(16)
N1 0.0270(19) 0.032(2) 0.0267(18) 0.0135(16) 0.0107(15) 0.0142(17)
C2 0.024(2) 0.033(2) 0.026(2) 0.0108(18) 0.0100(17) 0.0169(19)
C3 0.022(2) 0.029(2) 0.033(2) 0.0087(17) 0.0116(17) 0.0196(19)
C4 0.024(2) 0.027(2) 0.031(2) 0.0083(17) 0.0130(17) 0.0186(19)
C5 0.033(2) 0.034(3) 0.029(2) 0.010(2) 0.0124(18) 0.018(2)
C6 0.033(2) 0.041(3) 0.031(2) 0.009(2) 0.0105(19) 0.025(2)
C7 0.032(2) 0.046(3) 0.048(3) 0.016(2) 0.015(2) 0.035(3)
C8 0.029(2) 0.030(2) 0.036(2) 0.0144(19) 0.0129(19) 0.016(2)
C9 0.0187(19) 0.030(2) 0.029(2) 0.0077(17) 0.0115(16) 0.0171(18)
C10 0.023(2) 0.025(2) 0.028(2) 0.0072(17) 0.0108(16) 0.0157(18)
C11 0.037(3) 0.050(3) 0.032(2) 0.014(2) 0.015(2) 0.024(2)
C12 0.025(2) 0.030(2) 0.0205(19) 0.0074(18) 0.0099(16) 0.0120(17)
C13 0.022(2) 0.047(3) 0.050(3) 0.007(2) 0.011(2) 0.030(3)
C14 0.026(2) 0.030(2) 0.038(3) 0.0093(18) 0.0155(19) 0.019(2)
C15 0.073(4) 0.034(3) 0.079(4) 0.031(3) 0.040(4) 0.029(3)

loop_
_atom_type_symbol
_atom_type_description
_atom_type_scat_dispersion_real
_atom_type_scat_dispersion_imag
_atom_type_scat_source
C C 0.0033 0.0016 'International Tables Vol C Tables 4.2.6.8 and 6.1.1.4'
H H 0.0000 0.0000 'International Tables Vol C Tables 4.2.6.8 and 6.1.1.4'
Br Br -0.2901 2.4595 'International Tables Vol C Tables 4.2.6.8 and 6.1.1.4'
N N 0.0061 0.0033 'International Tables Vol C Tables 4.2.6.8 and 6.1.1.4'
O O 0.0106 0.0060 'International Tables Vol C Tables 4.2.6.8 and 6.1.1.4'

loop_
_geom_angle_atom_site_label_1
_geom_angle_atom_site_label_2
_geom_angle_atom_site_label_3
_geom_angle
C12 O2 C13 116.0(4)
C14 O4 C15 114.8(4)
C2 N1 H1 119(6)
C9 N1 C2 120.0(4)
C9 N1 H1 112(6)
N1 C2 C3 109.0(3)
N1 C2 C11 108.4(4)
N1 C2 C12 110.7(4)
C3 C2 C11 112.4(4)
C3 C2 C12 109.3(4)
C11 C2 C12 107.0(3)
C2 C3 H3 118.8
C4 C3 C2 122.3(4)
C4 C3 H3 118.8
C3 C4 C10 120.3(4)
C3 C4 C14 119.0(4)
C10 C4 C14 120.7(4)
C6 C5 C10 120.0(4)
C6 C5 H5 120.0
C10 C5 H5 120.0
C5 C6 Br1 119.1(4)
C7 C6 Br1 119.0(4)
C7 C6 C5 122.0(4)
C6 C7 C8 119.5(4)
C6 C7 H7 120.2
C8 C7 H7 120.2
C7 C8 C9 120.1(4)
C7 C8 H8 120.0
C9 C8 H8 120.0
N1 C9 C8 120.1(4)
N1 C9 C10 120.0(4)
C8 C9 C10 119.7(4)
C5 C10 C4 125.1(4)
C5 C10 C9 118.7(4)
C9 C10 C4 116.2(4)
C2 C11 H11A 109.5
C2 C11 H11B 109.5
C2 C11 H11C 109.5
H11A C11 H11B 109.5
H11A C11 H11C 109.5
H11B C11 H11C 109.5
O1 C12 O2 124.9(4)
O1 C12 C2 124.3(4)
O2 C12 C2 110.7(4)
O2 C13 H13A 109.5
O2 C13 H13B 109.5
O2 C13 H13C 109.5
H13A C13 H13B 109.5
H13A C13 H13C 109.5
H13B C13 H13C 109.5
O3 C14 O4 121.9(5)
O3 C14 C4 126.2(4)
O4 C14 C4 111.8(4)
O4 C15 H15A 109.5
O4 C15 H15B 109.5
O4 C15 H15C 109.5
H15A C15 H15B 109.5
H15A C15 H15C 109.5
H15B C15 H15C 109.5

loop_
_geom_bond_atom_site_label_1
_geom_bond_atom_site_label_2
_geom_bond_distance
Br1 C6 1.905(5)
O2 C13 1.455(5)
O4 C15 1.442(7)
N1 C2 1.452(6)
N1 C9 1.380(6)
N1 H1 0.899(10)
C2 C3 1.499(6)
C2 C11 1.537(6)
C2 C12 1.548(6)
C3 C4 1.344(6)
C3 H3 0.9300
C4 C10 1.469(6)
C4 C14 1.493(6)
C5 H5 0.9300
C6 C5 1.378(7)
C7 C6 1.371(8)
C7 H7 0.9300
C8 C7 1.393(7)
C8 H8 0.9300
C9 C8 1.395(6)
C10 C5 1.393(6)
C10 C9 1.427(6)
C11 H11A 0.9600
C11 H11B 0.9600
C11 H11C 0.9600
C12 O1 1.197(6)
C12 O2 1.322(5)
C13 H13A 0.9600
C13 H13B 0.9600
C13 H13C 0.9600
C14 O3 1.200(6)
C14 O4 1.344(6)
C15 H15A 0.9600
C15 H15B 0.9600
C15 H15C 0.9600

loop_
_geom_hbond_atom_site_label_D
_geom_hbond_atom_site_label_H
_geom_hbond_atom_site_label_A
_geom_hbond_site_symmetry_A
_geom_hbond_distance_DH
_geom_hbond_distance_HA
_geom_hbond_distance_DA
_geom_hbond_angle_DHA
_geom_hbond_publ_flag
N1 H1 O1 2_655 0.90(8) 2.12(8) 3.013(6) 176(7) yes

loop_
_geom_torsion_atom_site_label_1
_geom_torsion_atom_site_label_2
_geom_torsion_atom_site_label_3
_geom_torsion_atom_site_label_4
_geom_torsion
C9 N1 C2 C3 40.9(5)
C9 N1 C2 C11 163.5(4)
C9 N1 C2 C12 -79.4(5)
C2 N1 C9 C8 154.6(4)
C2 N1 C9 C10 -29.0(6)
N1 C2 C3 C4 -28.2(6)
C11 C2 C3 C4 -148.4(4)
C12 C2 C3 C4 92.9(5)
N1 C2 C12 O1 -17.8(6)
N1 C2 C12 O2 164.7(3)
C3 C2 C12 O1 -137.9(4)
C3 C2 C12 O2 44.6(4)
C11 C2 C12 O1 100.1(5)
C11 C2 C12 O2 -77.4(4)
C2 C3 C4 C10 3.3(6)
C2 C3 C4 C14 -174.5(4)
C3 C4 C10 C5 -169.9(4)
C3 C4 C10 C9 12.0(6)
C14 C4 C10 C5 7.9(7)
C14 C4 C10 C9 -170.2(4)
C3 C4 C14 O3 160.7(5)
C3 C4 C14 O4 -16.6(6)
C10 C4 C14 O3 -17.1(7)
C10 C4 C14 O4 165.6(4)
Br1 C6 C5 C10 -179.6(3)
C7 C6 C5 C10 0.5(7)
C8 C7 C6 Br1 178.6(4)
C8 C7 C6 C5 -1.5(7)
C9 C8 C7 C6 1.0(7)
N1 C9 C8 C7 176.8(4)
C10 C9 C8 C7 0.4(7)
C4 C10 C5 C6 -177.1(4)
C9 C10 C5 C6 0.9(6)
C4 C10 C9 N1 0.4(6)
C4 C10 C9 C8 176.9(4)
C5 C10 C9 N1 -177.8(4)
C5 C10 C9 C8 -1.3(6)
O1 C12 O2 C13 3.0(6)
C2 C12 O2 C13 -179.5(4)
O3 C14 O4 C15 -2.4(7)
C4 C14 O4 C15 175.1(4)
